data_7200080
loop_
_publ_author_name
'Kendrick, John'
'Gourlay, Matthew D.'
'Neumann, Marcus A.'
'Leusen, Frank J. J.'

_publ_section_title
;
 Predicting spontaneous racemate resolution using recent developments in
 crystal structure prediction
;
_journal_issue 11
_journal_name_full CrystEngComm
_journal_page_first 2391
_journal_page_last 2399
_journal_paper_doi 10.1039/b909038j
_journal_volume 11
_journal_year 2009
_space_group_IT_number 33
_symmetry_cell_setting orthorhombic
_symmetry_Int_Tables_number 33
_symmetry_space_group_name_Hall 'P 2c -2n'
_symmetry_space_group_name_H-M 'P n a 21'
_cell_angle_alpha 90.000000
_cell_angle_beta 90.000000
_cell_angle_gamma 90.000000
_cell_length_a 14.568105
_cell_length_b 4.428165
_cell_length_c 7.931615
_cell_volume 511.668
_cod_data_source_file 4HMO_racemic.cif
_cod_data_source_block 4HMO_R_13
_cod_original_sg_symbol_H-M 'P n a 2_1'
_cod_struct_determination_method theoretical
_cod_database_code 7200080

loop_
_symmetry_equiv_pos_site_id
_symmetry_equiv_pos_as_xyz
1 x,y,z
2 -x,-y,z+1/2
3 x+1/2,-y+1/2,z
4 -x+1/2,y+1/2,z+1/2

loop_
_atom_site_label
_atom_site_type_symbol
_atom_site_fract_x
_atom_site_fract_y
_atom_site_fract_z
C46 C 0.847836 1.285754 1.948511
C47 C 0.946064 1.371219 2.004250
O48 O 0.951364 1.283730 2.182045
C49 C 0.875851 1.117888 2.221839
N50 N 0.819159 1.093742 2.088429
O51 O 0.865209 1.008457 2.364607
C52 C 0.841285 1.119061 1.781055
O53 O 0.854376 1.333010 1.647632
H54 H 0.803352 1.486093 1.941259
H55 H 0.865688 1.217264 1.541835
H56 H 0.960400 1.612760 1.996668
H57 H 0.752800 1.011785 2.104052
H58 H 0.892939 0.938449 1.773536
H59 H 0.999437 1.246581 1.936104
H60 H 0.772684 1.014862 1.772519
